data_4066818
loop_
_publ_author_name
'Koridze, Avthandil A.'
'Polezhaev, Alexander V.'
'Safronov, Sergey V.'
'Sheloumov, Alexey M.'
'Dolgushin, Fedor M.'
'Ezernitskaya, Mariam G.'
'Lokshin, Boris V.'
'Petrovskii, Pavel V.'
'Peregudov, Alexander S.'

_publ_section_title
;
 Cationic Ruthenium Hydrido&#x2212;Carbonyls Derived from
 Metallocene-Based Pincers: Unusual Rearrangements and H2Evolution with
 Formation of Cationic Ruthenium Metallocenylidenes
;
_journal_issue 19
_journal_name_full Organometallics
_journal_page_first 4360
_journal_paper_doi 10.1021/om100667p
_journal_volume 29
_journal_year 2010
_chemical_formula_moiety 'C32 H12 B F24 1-, C29 H49 Fe O P2 Ru 1+'
_chemical_formula_sum 'C61 H61 B F24 Fe O P2 Ru'
_chemical_formula_weight 1495.77
_chemical_name_systematic
; 
 ? 
;
_space_group_IT_number 4
_symmetry_cell_setting monoclinic
_symmetry_space_group_name_Hall 'P 2yb'
_symmetry_space_group_name_H-M 'P 1 21 1'
_atom_sites_solution_hydrogens mixed
_atom_sites_solution_primary direct
_atom_sites_solution_secondary difmap
_audit_creation_method SHELXL-97
_cell_angle_alpha 90.00
_cell_angle_beta 95.6360(10)
_cell_angle_gamma 90.00
_cell_formula_units_Z 2
_cell_length_a 10.7430(4)
_cell_length_b 15.6477(6)
_cell_length_c 18.9522(7)
_cell_measurement_reflns_used 6211
_cell_measurement_temperature 100(2)
_cell_measurement_theta_max 30.24
_cell_measurement_theta_min 2.16
_cell_volume 3170.5(2)
_computing_cell_refinement 'Bruker SMART'
_computing_data_collection 'Bruker SMART'
_computing_data_reduction 'Bruker SAINT'
_computing_molecular_graphics 'Bruker SHELXTL'
_computing_publication_material 'Bruker SHELXTL'
_computing_structure_refinement 'SHELXL-97 (Sheldrick, 1997)'
_computing_structure_solution 'SHELXS-97 (Sheldrick, 1990)'
_diffrn_ambient_temperature 100(2)
_diffrn_measured_fraction_theta_full 0.998
_diffrn_measured_fraction_theta_max 0.998
_diffrn_measurement_device_type 'Bruker SMART APEX II CCD area detector'
_diffrn_measurement_method 'phi and omega scans'
_diffrn_radiation_monochromator graphite
_diffrn_radiation_source 'fine-focus sealed tube'
_diffrn_radiation_type MoK\a
_diffrn_radiation_wavelength 0.71073
_diffrn_reflns_av_R_equivalents 0.0313
_diffrn_reflns_av_sigmaI/netI 0.0525
_diffrn_reflns_limit_h_max 15
_diffrn_reflns_limit_h_min -14
_diffrn_reflns_limit_k_max 22
_diffrn_reflns_limit_k_min -22
_diffrn_reflns_limit_l_max 26
_diffrn_reflns_limit_l_min -26
_diffrn_reflns_number 36816
_diffrn_reflns_theta_full 30.00
_diffrn_reflns_theta_max 30.00
_diffrn_reflns_theta_min 1.69
_exptl_absorpt_coefficient_mu 0.629
_exptl_absorpt_correction_T_max 0.874
_exptl_absorpt_correction_T_min 0.739
_exptl_absorpt_correction_type multi-scan
_exptl_absorpt_process_details SADABS
_exptl_crystal_colour red
_exptl_crystal_density_diffrn 1.567
_exptl_crystal_density_method 'not measured'
_exptl_crystal_description prism
_exptl_crystal_F_000 1512
_exptl_crystal_size_max 0.38
_exptl_crystal_size_mid 0.25
_exptl_crystal_size_min 0.22
_refine_diff_density_max 0.806
_refine_diff_density_min -0.502
_refine_diff_density_rms 0.070
_refine_ls_abs_structure_details 'Flack H D (1983), Acta Cryst. A39, 876-881'
_refine_ls_abs_structure_Flack -0.007(9)
_refine_ls_extinction_method none
_refine_ls_goodness_of_fit_ref 1.015
_refine_ls_hydrogen_treatment constr
_refine_ls_matrix_type full
_refine_ls_number_parameters 892
_refine_ls_number_reflns 18182
_refine_ls_number_restraints 1
_refine_ls_restrained_S_all 1.015
_refine_ls_R_factor_all 0.0423
_refine_ls_R_factor_gt 0.0354
_refine_ls_shift/su_max 0.003
_refine_ls_shift/su_mean 0.000
_refine_ls_structure_factor_coef Fsqd
_refine_ls_weighting_details 'calc w=1/[\s^2^(Fo^2^)+(0.0386P)^2^+0.0000P] where P=(Fo^2^+2Fc^2^)/3'
_refine_ls_weighting_scheme calc
_refine_ls_wR_factor_gt 0.0761
_refine_ls_wR_factor_ref 0.0795
_reflns_number_gt 16478
_reflns_number_total 18182
_reflns_threshold_expression >2sigma(I)
_cod_data_source_file om100667p_si_002.cif
_cod_data_source_block rushel
_cod_depositor_comments
;
The following automatic conversions were performed:

'_symmetry_cell_setting' value 'Monoclinic' changed to 'monoclinic'
according to /home/saulius/struct/CIF-dictionaries/cif_core.dic
dictionary named 'cif_core.dic' version 2.4.1 from 2010-06-29.

Automatic conversion script
Id: cif_fix_values 1715 2011-07-08 13:25:40Z adriana 
;
_cod_original_sg_symbol_H-M 'P 21'
_cod_database_code 4066818

loop_
_symmetry_equiv_pos_as_xyz
'x, y, z'
'-x, y+1/2, -z'

loop_
_atom_site_label
_atom_site_type_symbol
_atom_site_fract_x
_atom_site_fract_y
_atom_site_fract_z
_atom_site_U_iso_or_equiv
_atom_site_adp_type
_atom_site_occupancy
_atom_site_symmetry_multiplicity
_atom_site_calc_flag
_atom_site_refinement_flags
_atom_site_disorder_assembly
_atom_site_disorder_group
Ru1 Ru 0.202491(15) 0.521953(10) 0.703536(9) 0.01496(4) Uani 1 1 d . . .
H1M H 0.2842 0.4621 0.7622 0.018 Uiso 1 1 d R . .
Fe1 Fe -0.12193(3) 0.42989(2) 0.790784(18) 0.01782(7) Uani 1 1 d . . .
P1 P 0.15802(5) 0.40763(4) 0.62172(3) 0.01502(11) Uani 1 1 d . . .
P2 P 0.20652(6) 0.62404(4) 0.79722(3) 0.01904(12) Uani 1 1 d . . .
O1 O 0.43698(19) 0.57828(15) 0.64664(11) 0.0387(5) Uani 1 1 d . . .
C1 C 0.0036(2) 0.49245(15) 0.73576(12) 0.0174(4) Uani 1 1 d . . .
H1 H -0.0369 0.5309 0.7055 0.021 Uiso 1 1 d R . .
C2 C 0.0300(2) 0.50802(15) 0.81099(12) 0.0192(5) Uani 1 1 d . . .
C3 C 0.0523(2) 0.42730(18) 0.84459(13) 0.0211(5) Uani 1 1 d . . .
H3A H 0.0713 0.4176 0.8967 0.025 Uiso 1 1 calc R . .
C4 C 0.0399(2) 0.36226(16) 0.79132(13) 0.0196(5) Uani 1 1 d . . .
H4A H 0.0486 0.2995 0.8003 0.024 Uiso 1 1 calc R . .
C5 C 0.0078(2) 0.40043(15) 0.72420(12) 0.0170(4) Uani 1 1 d . . .
C6 C -0.3004(2) 0.4735(2) 0.75992(16) 0.0312(6) Uani 1 1 d . . .
H6A H -0.3233 0.5202 0.7251 0.037 Uiso 1 1 calc R . .
C7 C -0.2719(2) 0.48327(18) 0.83354(16) 0.0288(6) Uani 1 1 d . . .
H7A H -0.2712 0.5385 0.8601 0.035 Uiso 1 1 calc R . .
C8 C -0.2440(3) 0.40155(19) 0.86375(15) 0.0293(6) Uani 1 1 d . . .
H8A H -0.2214 0.3890 0.9151 0.035 Uiso 1 1 calc R . .
C9 C -0.2533(2) 0.34146(18) 0.80808(16) 0.0296(6) Uani 1 1 d . . .
H9A H -0.2389 0.2785 0.8132 0.036 Uiso 1 1 calc R . .
C10 C -0.2888(2) 0.3850(2) 0.74384(16) 0.0310(6) Uani 1 1 d . . .
H10A H -0.3031 0.3585 0.6957 0.037 Uiso 1 1 calc R . .
C11 C 0.0098(2) 0.36439(16) 0.65090(12) 0.0179(4) Uani 1 1 d . . .
H11B H -0.0635 0.3840 0.6193 0.021 Uiso 1 1 calc R . .
H11C H 0.0109 0.3011 0.6518 0.021 Uiso 1 1 calc R . .
C12 C 0.0606(2) 0.59640(16) 0.83768(14) 0.0212(5) Uani 1 1 d . . .
H12A H 0.0747 0.5972 0.8901 0.025 Uiso 1 1 calc R . .
H12B H -0.0076 0.6368 0.8222 0.025 Uiso 1 1 calc R . .
C13 C 0.2688(2) 0.31458(16) 0.62727(13) 0.0200(5) Uani 1 1 d . . .
C14 C 0.4032(2) 0.3469(2) 0.62337(16) 0.0313(6) Uani 1 1 d . . .
H14B H 0.4605 0.2981 0.6244 0.047 Uiso 1 1 calc R . .
H14C H 0.4271 0.3843 0.6639 0.047 Uiso 1 1 calc R . .
H14D H 0.4076 0.3790 0.5793 0.047 Uiso 1 1 calc R . .
C15 C 0.2358(3) 0.24729(18) 0.57026(14) 0.0265(6) Uani 1 1 d . . .
H15A H 0.2881 0.1966 0.5803 0.040 Uiso 1 1 calc R . .
H15B H 0.2507 0.2705 0.5238 0.040 Uiso 1 1 calc R . .
H15C H 0.1475 0.2316 0.5701 0.040 Uiso 1 1 calc R . .
C16 C 0.2621(3) 0.27343(17) 0.70022(13) 0.0252(5) Uani 1 1 d . . .
H16A H 0.3242 0.2275 0.7069 0.038 Uiso 1 1 calc R . .
H16B H 0.1783 0.2498 0.7031 0.038 Uiso 1 1 calc R . .
H16C H 0.2796 0.3167 0.7373 0.038 Uiso 1 1 calc R . .
C17 C 0.1122(2) 0.44426(17) 0.52858(13) 0.0232(5) Uani 1 1 d . . .
C18 C 0.0417(3) 0.5293(2) 0.53682(14) 0.0311(6) Uani 1 1 d . . .
H18A H 0.0133 0.5521 0.4898 0.047 Uiso 1 1 calc R . .
H18B H 0.0979 0.5706 0.5625 0.047 Uiso 1 1 calc R . .
H18C H -0.0307 0.5192 0.5634 0.047 Uiso 1 1 calc R . .
C19 C 0.0260(3) 0.38235(19) 0.48401(14) 0.0295(6) Uani 1 1 d . . .
H19A H 0.0041 0.4068 0.4368 0.044 Uiso 1 1 calc R . .
H19B H -0.0503 0.3729 0.5073 0.044 Uiso 1 1 calc R . .
H19C H 0.0692 0.3278 0.4794 0.044 Uiso 1 1 calc R . .
C20 C 0.2298(3) 0.4621(2) 0.49131(15) 0.0331(6) Uani 1 1 d . . .
H20A H 0.2062 0.4905 0.4459 0.050 Uiso 1 1 calc R . .
H20B H 0.2721 0.4081 0.4830 0.050 Uiso 1 1 calc R . .
H20C H 0.2864 0.4992 0.5213 0.050 Uiso 1 1 calc R . .
C21 C 0.3359(2) 0.61581(17) 0.87102(14) 0.0258(5) Uani 1 1 d . . .
C22 C 0.4613(3) 0.6169(2) 0.84023(17) 0.0389(7) Uani 1 1 d . . .
H22A H 0.5287 0.6096 0.8785 0.058 Uiso 1 1 calc R . .
H22B H 0.4718 0.6716 0.8163 0.058 Uiso 1 1 calc R . .
H22C H 0.4642 0.5701 0.8060 0.058 Uiso 1 1 calc R . .
C23 C 0.3324(3) 0.6866(2) 0.92702(17) 0.0376(7) Uani 1 1 d . . .
H23A H 0.3932 0.6737 0.9676 0.056 Uiso 1 1 calc R . .
H23B H 0.2484 0.6898 0.9428 0.056 Uiso 1 1 calc R . .
H23C H 0.3534 0.7415 0.9063 0.056 Uiso 1 1 calc R . .
C24 C 0.3208(3) 0.5295(2) 0.90805(15) 0.0351(6) Uani 1 1 d . . .
H24A H 0.3929 0.5197 0.9429 0.053 Uiso 1 1 calc R . .
H24B H 0.3156 0.4836 0.8727 0.053 Uiso 1 1 calc R . .
H24C H 0.2441 0.5303 0.9321 0.053 Uiso 1 1 calc R . .
C25 C 0.1793(3) 0.73654(17) 0.76448(16) 0.0296(6) Uani 1 1 d . . .
C26 C 0.0877(3) 0.7280(2) 0.69717(18) 0.0408(8) Uani 1 1 d . . .
H26A H 0.0673 0.7849 0.6778 0.061 Uiso 1 1 calc R . .
H26B H 0.0110 0.6997 0.7090 0.061 Uiso 1 1 calc R . .
H26C H 0.1264 0.6939 0.6619 0.061 Uiso 1 1 calc R . .
C27 C 0.1201(3) 0.7946(2) 0.81727(19) 0.0431(8) Uani 1 1 d . . .
H27A H 0.1058 0.8515 0.7964 0.065 Uiso 1 1 calc R . .
H27B H 0.1765 0.7993 0.8610 0.065 Uiso 1 1 calc R . .
H27C H 0.0402 0.7702 0.8281 0.065 Uiso 1 1 calc R . .
C28 C 0.3008(3) 0.7760(2) 0.7438(2) 0.0446(8) Uani 1 1 d . . .
H28A H 0.2825 0.8311 0.7204 0.067 Uiso 1 1 calc R . .
H28B H 0.3389 0.7376 0.7112 0.067 Uiso 1 1 calc R . .
H28C H 0.3588 0.7847 0.7864 0.067 Uiso 1 1 calc R . .
C29 C 0.3451(3) 0.55643(17) 0.66869(14) 0.0249(5) Uani 1 1 d . . .
B1 B 0.3570(2) 0.53465(16) 0.24251(12) 0.0147(5) Uani 1 1 d . . .
F1 F 0.09800(17) 0.73492(14) 0.05165(10) 0.0453(5) Uani 1 1 d . . .
F2 F 0.0062(2) 0.62077(14) 0.01374(8) 0.0474(5) Uani 1 1 d . . .
F3 F -0.09511(15) 0.71599(13) 0.06552(9) 0.0399(5) Uani 1 1 d . . .
F4 F -0.21759(14) 0.56001(12) 0.26665(8) 0.0336(4) Uani 1 1 d . . .
F5 F -0.09147(16) 0.46352(10) 0.31196(9) 0.0318(4) Uani 1 1 d . . .
F6 F -0.08259(15) 0.58997(11) 0.35425(8) 0.0315(4) Uani 1 1 d . . .
F7 F 0.3385(4) 0.7374(3) 0.52773(13) 0.0738(12) Uani 0.80 1 d P A 1
F8 F 0.1788(2) 0.69652(16) 0.46101(18) 0.0524(7) Uani 0.80 1 d P A 1
F9 F 0.2930(3) 0.79483(18) 0.42547(18) 0.0424(8) Uani 0.80 1 d P A 1
F7' F 0.3880(11) 0.7653(7) 0.5084(6) 0.041(3) Uiso 0.20 1 d P A 2
F8' F 0.2299(11) 0.6903(7) 0.4997(6) 0.046(3) Uiso 0.20 1 d P A 2
F9' F 0.2577(10) 0.7779(7) 0.4222(6) 0.022(2) Uiso 0.20 1 d P A 2
F10 F 0.7263(3) 0.4713(3) 0.43377(14) 0.0612(10) Uani 0.80 1 d P B 1
F11 F 0.6080(3) 0.4514(2) 0.5178(2) 0.0633(11) Uani 0.80 1 d P B 1
F12 F 0.7190(3) 0.56240(17) 0.51600(16) 0.0529(8) Uani 0.80 1 d P B 1
F10' F 0.6890(13) 0.4400(9) 0.4438(7) 0.046(3) Uiso 0.20 1 d P B 2
F11' F 0.6305(14) 0.4829(9) 0.5335(8) 0.049(4) Uiso 0.20 1 d P B 2
F12' F 0.7491(11) 0.5495(7) 0.4858(6) 0.043(3) Uiso 0.20 1 d P B 2
F13 F 0.7984(3) 0.4807(2) 0.0882(2) 0.0602(10) Uani 0.80 1 d P C 1
F14 F 0.6880(4) 0.5172(2) -0.00541(13) 0.0773(12) Uani 0.80 1 d P C 1
F15 F 0.6335(2) 0.41000(16) 0.05505(17) 0.0417(6) Uani 0.80 1 d P C 1
F13' F 0.7507(11) 0.5250(10) 0.0193(7) 0.052(3) Uiso 0.20 1 d P C 2
F14' F 0.6155(13) 0.4359(9) 0.0263(7) 0.055(4) Uiso 0.20 1 d P C 2
F15' F 0.7678(12) 0.4565(8) 0.0998(7) 0.037(3) Uiso 0.20 1 d P C 2
F16 F 0.68155(14) 0.80770(10) 0.11232(9) 0.0298(3) Uani 1 1 d . . .
F17 F 0.49340(17) 0.81102(10) 0.06219(8) 0.0343(4) Uani 1 1 d . . .
F18 F 0.52812(13) 0.83206(9) 0.17430(8) 0.0230(3) Uani 1 1 d . . .
F19 F 0.39995(18) 0.24593(14) 0.39966(10) 0.0499(5) Uani 1 1 d . . .
F20 F 0.2892(2) 0.15256(11) 0.33910(10) 0.0507(6) Uani 1 1 d . . .
F21 F 0.20226(18) 0.25629(12) 0.38705(9) 0.0395(4) Uani 1 1 d . . .
F22 F 0.1648(6) 0.3253(3) 0.0510(2) 0.0562(16) Uani 0.60 1 d P D 1
F23 F 0.3408(3) 0.2620(3) 0.05463(18) 0.0440(10) Uani 0.60 1 d P D 1
F24 F 0.1842(6) 0.1959(4) 0.0914(3) 0.057(2) Uani 0.60 1 d P D 1
F22' F 0.1209(11) 0.3067(8) 0.0652(6) 0.037(3) Uiso 0.25 1 d P D 2
F23' F 0.3098(9) 0.2917(6) 0.0442(4) 0.0247(19) Uiso 0.25 1 d P D 2
F24' F 0.2188(13) 0.1901(9) 0.0863(8) 0.022(2) Uiso 0.25 1 d P D 2
F22" F 0.1009(12) 0.2671(10) 0.0808(7) 0.038(3) Uiso 0.15 1 d P D 3
F23" F 0.2557(17) 0.3256(10) 0.0366(7) 0.039(3) Uiso 0.15 1 d P D 3
F24" F 0.2742(16) 0.2040(9) 0.0725(7) 0.042(3) Uiso 0.15 1 d P D 3
C30 C 0.2135(2) 0.56888(14) 0.21841(11) 0.0152(4) Uani 1 1 d . . .
C31 C 0.1752(2) 0.61117(15) 0.15574(12) 0.0168(4) Uani 1 1 d . . .
H31A H 0.2360 0.6257 0.1246 0.020 Uiso 1 1 calc R . .
C32 C 0.0503(2) 0.63319(15) 0.13687(12) 0.0179(4) Uani 1 1 d . . .
C33 C -0.0415(2) 0.61331(15) 0.18112(12) 0.0173(4) Uani 1 1 d . . .
H33A H -0.1262 0.6291 0.1690 0.021 Uiso 1 1 calc R . .
C34 C -0.0056(2) 0.56990(15) 0.24327(11) 0.0157(4) Uani 1 1 d . . .
C35 C 0.1190(2) 0.54787(14) 0.26127(12) 0.0163(4) Uani 1 1 d . . .
H35A H 0.1407 0.5175 0.3041 0.020 Uiso 1 1 calc R . .
C36 C 0.0152(2) 0.67602(19) 0.06755(13) 0.0260(5) Uani 1 1 d . . .
C37 C -0.0997(2) 0.54616(16) 0.29286(13) 0.0197(5) Uani 1 1 d . . .
C38 C 0.4016(2) 0.56735(14) 0.32306(11) 0.0150(4) Uani 1 1 d . . .
C39 C 0.3409(2) 0.63071(14) 0.35791(12) 0.0160(4) Uani 1 1 d . . .
H39A H 0.2716 0.6590 0.3330 0.019 Uiso 1 1 calc R . .
C40 C 0.3772(2) 0.65472(15) 0.42791(12) 0.0179(4) Uani 1 1 d . A .
C41 C 0.4775(2) 0.61510(15) 0.46623(12) 0.0181(4) Uani 1 1 d . . .
H41A H 0.5013 0.6299 0.5143 0.022 Uiso 1 1 calc R . .
C42 C 0.5425(2) 0.55298(15) 0.43211(12) 0.0171(4) Uani 1 1 d . B .
C43 C 0.50695(19) 0.53024(16) 0.36240(11) 0.0164(4) Uani 1 1 d . . .
H43A H 0.5545 0.4886 0.3404 0.020 Uiso 1 1 calc R . .
C44 C 0.3025(3) 0.72075(17) 0.46227(14) 0.0254(5) Uani 1 1 d . . .
C45 C 0.6491(2) 0.50847(17) 0.47361(13) 0.0238(5) Uani 1 1 d . . .
C46 C 0.4563(2) 0.56983(14) 0.18901(11) 0.0147(4) Uani 1 1 d . . .
C47 C 0.52784(19) 0.51649(17) 0.14941(11) 0.0169(4) Uani 1 1 d . . .
H47A H 0.5227 0.4564 0.1553 0.020 Uiso 1 1 calc R . .
C48 C 0.6064(2) 0.54911(15) 0.10159(12) 0.0164(4) Uani 1 1 d . C .
C49 C 0.6179(2) 0.63637(15) 0.09181(12) 0.0165(4) Uani 1 1 d . . .
H49A H 0.6697 0.6584 0.0583 0.020 Uiso 1 1 calc R . .
C50 C 0.5516(2) 0.69078(15) 0.13231(12) 0.0159(4) Uani 1 1 d . . .
C51 C 0.4730(2) 0.65810(14) 0.18003(12) 0.0155(4) Uani 1 1 d . . .
H51A H 0.4293 0.6968 0.2074 0.019 Uiso 1 1 calc R . .
C52 C 0.6804(2) 0.48973(17) 0.05996(13) 0.0242(5) Uani 1 1 d . . .
C53 C 0.5631(2) 0.78476(15) 0.12039(13) 0.0186(5) Uani 1 1 d . . .
C54 C 0.3381(2) 0.43053(15) 0.23776(11) 0.0152(4) Uani 1 1 d . . .
C55 C 0.3389(2) 0.37554(14) 0.29559(12) 0.0157(4) Uani 1 1 d . . .
H55A H 0.3620 0.3972 0.3419 0.019 Uiso 1 1 calc R . .
C56 C 0.3067(2) 0.28916(15) 0.28735(12) 0.0174(5) Uani 1 1 d . . .
C57 C 0.2742(2) 0.25400(15) 0.22132(12) 0.0186(5) Uani 1 1 d . . .
H57A H 0.2536 0.1952 0.2160 0.022 Uiso 1 1 calc R . .
C58 C 0.2729(2) 0.30772(16) 0.16299(12) 0.0177(4) Uani 1 1 d . D .
C59 C 0.3027(2) 0.39324(15) 0.17093(12) 0.0167(4) Uani 1 1 d . . .
H59A H 0.2992 0.4283 0.1299 0.020 Uiso 1 1 calc R . .
C60 C 0.3006(3) 0.23545(16) 0.35272(13) 0.0235(5) Uani 1 1 d . . .
C61 C 0.2349(3) 0.27354(17) 0.09003(13) 0.0252(5) Uani 1 1 d . . .

loop_
_atom_site_aniso_label
_atom_site_aniso_U_11
_atom_site_aniso_U_22
_atom_site_aniso_U_33
_atom_site_aniso_U_23
_atom_site_aniso_U_13
_atom_site_aniso_U_12
Ru1 0.01260(8) 0.01505(7) 0.01748(8) -0.00095(7) 0.00275(5) -0.00172(8)
Fe1 0.01452(16) 0.01881(16) 0.02111(17) -0.00271(13) 0.00671(12) -0.00249(13)
P1 0.0141(3) 0.0169(3) 0.0144(3) -0.0003(2) 0.0027(2) -0.0003(2)
P2 0.0169(3) 0.0152(3) 0.0251(3) -0.0053(2) 0.0019(2) -0.0016(2)
O1 0.0259(11) 0.0503(13) 0.0419(12) -0.0044(10) 0.0137(9) -0.0158(10)
C1 0.0150(11) 0.0186(10) 0.0193(11) -0.0003(8) 0.0048(8) -0.0022(8)
C2 0.0134(10) 0.0231(14) 0.0217(11) -0.0043(9) 0.0052(8) -0.0034(9)
C3 0.0171(11) 0.0279(13) 0.0189(11) 0.0003(10) 0.0051(9) -0.0027(10)
C4 0.0162(11) 0.0201(11) 0.0234(12) -0.0003(9) 0.0058(9) -0.0026(9)
C5 0.0145(11) 0.0184(11) 0.0187(11) -0.0014(8) 0.0041(8) -0.0026(8)
C6 0.0140(12) 0.0370(16) 0.0434(17) 0.0064(12) 0.0068(11) 0.0014(11)
C7 0.0193(13) 0.0269(13) 0.0426(16) -0.0053(11) 0.0156(11) 0.0006(10)
C8 0.0229(13) 0.0352(15) 0.0320(14) 0.0014(11) 0.0139(11) 0.0002(11)
C9 0.0195(13) 0.0239(13) 0.0473(17) -0.0028(12) 0.0130(11) -0.0077(10)
C10 0.0148(12) 0.0406(17) 0.0382(16) -0.0100(12) 0.0066(11) -0.0085(11)
C11 0.0165(11) 0.0189(11) 0.0187(11) -0.0026(9) 0.0034(8) -0.0030(9)
C12 0.0188(12) 0.0202(12) 0.0252(13) -0.0073(9) 0.0053(9) -0.0025(10)
C13 0.0169(11) 0.0211(12) 0.0223(12) -0.0027(9) 0.0038(9) 0.0052(9)
C14 0.0161(12) 0.0348(15) 0.0440(17) -0.0044(12) 0.0078(11) 0.0038(11)
C15 0.0315(15) 0.0259(13) 0.0235(13) -0.0063(10) 0.0090(10) 0.0057(11)
C16 0.0291(14) 0.0232(12) 0.0223(12) -0.0006(10) -0.0032(10) 0.0067(10)
C17 0.0269(13) 0.0271(13) 0.0155(11) 0.0025(9) 0.0015(9) -0.0021(10)
C18 0.0381(14) 0.0264(14) 0.0275(12) 0.0051(12) -0.0029(10) 0.0061(13)
C19 0.0351(16) 0.0358(15) 0.0168(12) -0.0012(10) -0.0017(10) -0.0041(12)
C20 0.0407(17) 0.0373(16) 0.0224(13) 0.0052(11) 0.0092(11) -0.0063(13)
C21 0.0204(12) 0.0255(13) 0.0301(13) -0.0081(10) -0.0042(10) -0.0001(10)
C22 0.0200(13) 0.054(2) 0.0417(17) -0.0146(15) -0.0007(12) 0.0030(13)
C23 0.0333(16) 0.0424(18) 0.0365(16) -0.0184(13) -0.0002(12) -0.0035(14)
C24 0.0363(15) 0.0335(15) 0.0331(14) -0.0038(13) -0.0088(11) -0.0023(14)
C25 0.0311(15) 0.0159(12) 0.0416(16) -0.0040(11) 0.0020(12) -0.0012(11)
C26 0.0468(19) 0.0277(15) 0.0452(18) 0.0064(13) -0.0086(15) 0.0002(14)
C27 0.051(2) 0.0211(14) 0.056(2) -0.0044(13) 0.0036(16) 0.0043(14)
C28 0.0411(19) 0.0251(15) 0.069(2) 0.0026(15) 0.0115(16) -0.0056(13)
C29 0.0246(14) 0.0258(12) 0.0249(13) -0.0035(10) 0.0065(10) -0.0047(10)
B1 0.0162(11) 0.0173(14) 0.0103(10) -0.0004(8) 0.0000(8) 0.0017(9)
F1 0.0331(10) 0.0582(12) 0.0432(11) 0.0342(9) -0.0032(8) -0.0081(9)
F2 0.0635(13) 0.0610(13) 0.0161(8) -0.0019(8) -0.0046(8) 0.0131(10)
F3 0.0254(9) 0.0645(13) 0.0301(9) 0.0228(8) 0.0042(7) 0.0215(8)
F4 0.0143(7) 0.0543(11) 0.0325(9) 0.0146(8) 0.0030(6) 0.0008(7)
F5 0.0334(9) 0.0231(8) 0.0415(10) 0.0092(7) 0.0169(7) -0.0007(7)
F6 0.0341(9) 0.0399(10) 0.0222(8) -0.0058(7) 0.0118(6) -0.0019(7)
F7 0.098(3) 0.098(3) 0.0217(14) -0.0306(16) -0.0152(15) 0.071(2)
F8 0.0292(13) 0.0377(13) 0.096(2) -0.0239(14) 0.0336(14) -0.0058(11)
F9 0.050(2) 0.0184(13) 0.0635(18) 0.0040(11) 0.0278(15) 0.0031(13)
F10 0.0313(16) 0.123(3) 0.0287(14) 0.0002(16) -0.0001(11) 0.0491(19)
F11 0.0298(15) 0.057(2) 0.102(3) 0.065(2) 0.0010(15) 0.0023(14)
F12 0.0522(17) 0.0436(15) 0.0538(17) -0.0164(13) -0.0415(15) 0.0126(12)
F13 0.0161(13) 0.055(2) 0.109(3) -0.0489(19) 0.0057(14) 0.0058(13)
F14 0.150(3) 0.0637(19) 0.0259(12) 0.0161(14) 0.0467(17) 0.071(2)
F15 0.0413(14) 0.0256(12) 0.0626(19) -0.0238(13) 0.0275(13) -0.0073(11)
F16 0.0227(8) 0.0238(8) 0.0454(10) -0.0019(7) 0.0167(7) -0.0067(6)
F17 0.0480(10) 0.0243(8) 0.0278(8) 0.0071(6) -0.0101(7) 0.0025(7)
F18 0.0213(7) 0.0175(7) 0.0310(8) -0.0032(6) 0.0062(6) 0.0015(6)
F19 0.0415(11) 0.0586(13) 0.0448(11) 0.0307(10) -0.0202(9) -0.0107(9)
F20 0.1038(18) 0.0183(8) 0.0323(10) 0.0043(7) 0.0180(10) -0.0019(10)
F21 0.0444(11) 0.0500(11) 0.0265(9) 0.0110(8) 0.0157(7) 0.0102(9)
F22 0.086(4) 0.044(3) 0.030(2) -0.0201(18) -0.042(3) 0.033(3)
F23 0.044(2) 0.068(3) 0.0207(15) -0.0188(16) 0.0076(14) 0.011(2)
F24 0.097(5) 0.051(3) 0.0219(19) -0.0150(17) 0.007(3) -0.055(3)
C30 0.0170(11) 0.0135(10) 0.0145(10) -0.0034(8) -0.0010(8) -0.0001(8)
C31 0.0144(10) 0.0216(11) 0.0144(10) -0.0003(8) 0.0019(8) -0.0004(9)
C32 0.0191(11) 0.0201(11) 0.0137(10) 0.0013(8) -0.0025(8) 0.0021(9)
C33 0.0132(10) 0.0211(11) 0.0176(11) -0.0017(9) 0.0010(8) 0.0001(9)
C34 0.0165(11) 0.0179(11) 0.0129(10) -0.0019(8) 0.0014(8) -0.0022(8)
C35 0.0171(11) 0.0163(10) 0.0150(10) 0.0015(8) -0.0011(8) 0.0007(8)
C36 0.0198(12) 0.0408(15) 0.0175(12) 0.0085(10) 0.0022(9) 0.0039(11)
C37 0.0162(11) 0.0231(12) 0.0195(11) 0.0005(8) 0.0007(8) -0.0001(9)
C38 0.0158(11) 0.0154(11) 0.0140(10) 0.0004(8) 0.0018(8) -0.0018(8)
C39 0.0164(11) 0.0149(10) 0.0168(10) -0.0002(8) 0.0015(8) -0.0007(8)
C40 0.0211(12) 0.0150(10) 0.0182(11) -0.0020(8) 0.0041(9) -0.0033(9)
C41 0.0209(11) 0.0198(11) 0.0137(10) -0.0006(8) 0.0024(8) -0.0047(9)
C42 0.0147(11) 0.0182(10) 0.0178(11) 0.0027(8) -0.0012(8) -0.0045(8)
C43 0.0143(9) 0.0174(11) 0.0174(9) -0.0009(9) 0.0013(7) -0.0004(9)
C44 0.0307(14) 0.0233(13) 0.0228(12) -0.0035(10) 0.0066(10) 0.0028(11)
C45 0.0212(11) 0.0284(15) 0.0207(11) 0.0019(10) -0.0027(9) -0.0022(10)
C46 0.0119(10) 0.0195(11) 0.0119(10) 0.0005(8) -0.0026(7) 0.0009(8)
C47 0.0165(9) 0.0170(10) 0.0165(9) 0.0003(9) -0.0020(7) 0.0026(10)
C48 0.0161(11) 0.0187(10) 0.0142(10) -0.0025(8) 0.0007(8) 0.0033(8)
C49 0.0131(10) 0.0224(12) 0.0140(10) 0.0016(8) 0.0019(8) -0.0009(9)
C50 0.0119(10) 0.0178(11) 0.0172(11) 0.0001(8) -0.0028(8) 0.0013(8)
C51 0.0130(10) 0.0172(11) 0.0159(10) -0.0013(8) -0.0012(8) 0.0009(8)
C52 0.0256(13) 0.0226(11) 0.0255(13) -0.0025(10) 0.0085(10) 0.0017(10)
C53 0.0167(11) 0.0180(11) 0.0212(12) 0.0005(8) 0.0023(9) 0.0012(9)
C54 0.0147(10) 0.0180(10) 0.0130(9) -0.0019(8) 0.0017(8) 0.0002(9)
C55 0.0147(10) 0.0170(10) 0.0151(10) -0.0028(8) -0.0007(8) 0.0022(8)
C56 0.0181(11) 0.0163(10) 0.0181(11) -0.0004(8) 0.0031(9) 0.0030(9)
C57 0.0184(12) 0.0180(11) 0.0196(11) -0.0031(9) 0.0019(9) 0.0014(9)
C58 0.0147(11) 0.0234(12) 0.0151(10) -0.0045(9) 0.0014(8) -0.0028(9)
C59 0.0154(11) 0.0207(11) 0.0141(10) 0.0000(8) 0.0012(8) -0.0003(9)
C60 0.0322(14) 0.0193(12) 0.0187(12) 0.0004(9) 0.0016(10) -0.0009(10)
C61 0.0351(15) 0.0214(12) 0.0191(12) -0.0058(9) 0.0018(10) -0.0069(11)

loop_
_atom_type_symbol
_atom_type_description
_atom_type_scat_dispersion_real
_atom_type_scat_dispersion_imag
_atom_type_scat_source
C C 0.0033 0.0016 'International Tables Vol C Tables 4.2.6.8 and 6.1.1.4'
H H 0.0000 0.0000 'International Tables Vol C Tables 4.2.6.8 and 6.1.1.4'
B B 0.0013 0.0007 'International Tables Vol C Tables 4.2.6.8 and 6.1.1.4'
F F 0.0171 0.0103 'International Tables Vol C Tables 4.2.6.8 and 6.1.1.4'
P P 0.1023 0.0942 'International Tables Vol C Tables 4.2.6.8 and 6.1.1.4'
Fe Fe 0.3463 0.8444 'International Tables Vol C Tables 4.2.6.8 and 6.1.1.4'
Ru Ru -1.2594 0.8363 'International Tables Vol C Tables 4.2.6.8 and 6.1.1.4'
O O 0.0106 0.0060 'International Tables Vol C Tables 4.2.6.8 and 6.1.1.4'

loop_
_geom_angle_atom_site_label_1
_geom_angle_atom_site_label_2
_geom_angle_atom_site_label_3
_geom_angle
C29 Ru1 C1 171.08(11)
C29 Ru1 P1 96.26(8)
C1 Ru1 P1 83.76(6)
C29 Ru1 P2 96.77(8)
C1 Ru1 P2 83.54(6)
P1 Ru1 P2 166.92(2)
C29 Ru1 H1M 90.1
C1 Ru1 H1M 98.8
P1 Ru1 H1M 94.1
P2 Ru1 H1M 84.7
C5 Fe1 C9 118.61(11)
C5 Fe1 C4 40.88(9)
C9 Fe1 C4 104.63(11)
C5 Fe1 C1 42.11(9)
C9 Fe1 C1 156.74(11)
C4 Fe1 C1 69.13(10)
C5 Fe1 C3 69.72(10)
C9 Fe1 C3 121.64(12)
C4 Fe1 C3 41.09(10)
C1 Fe1 C3 69.18(10)
C5 Fe1 C2 70.55(9)
C9 Fe1 C2 159.04(11)
C4 Fe1 C2 69.15(9)
C1 Fe1 C2 41.54(9)
C3 Fe1 C2 40.79(10)
C5 Fe1 C10 106.16(11)
C9 Fe1 C10 40.65(12)
C4 Fe1 C10 122.38(11)
C1 Fe1 C10 122.60(11)
C3 Fe1 C10 158.66(12)
C2 Fe1 C10 159.35(11)
C5 Fe1 C8 154.01(11)
C9 Fe1 C8 40.50(12)
C4 Fe1 C8 119.22(11)
C1 Fe1 C8 162.14(11)
C3 Fe1 C8 105.96(11)
C2 Fe1 C8 123.76(11)
C10 Fe1 C8 68.11(12)
C5 Fe1 C7 162.79(11)
C9 Fe1 C7 68.13(11)
C4 Fe1 C7 156.05(11)
C1 Fe1 C7 126.32(11)
C3 Fe1 C7 121.85(11)
C2 Fe1 C7 109.02(10)
C10 Fe1 C7 67.85(12)
C8 Fe1 C7 40.59(11)
C5 Fe1 C6 125.16(11)
C9 Fe1 C6 68.23(12)
C4 Fe1 C6 160.48(11)
C1 Fe1 C6 109.85(11)
C3 Fe1 C6 158.14(12)
C2 Fe1 C6 123.87(11)
C10 Fe1 C6 40.58(12)
C8 Fe1 C6 67.92(12)
C7 Fe1 C6 39.99(12)
C11 P1 C17 103.74(11)
C11 P1 C13 104.91(11)
C17 P1 C13 113.34(11)
C11 P1 Ru1 101.65(8)
C17 P1 Ru1 113.59(9)
C13 P1 Ru1 117.38(8)
C12 P2 C21 105.61(12)
C12 P2 C25 104.09(13)
C21 P2 C25 112.95(12)
C12 P2 Ru1 101.33(8)
C21 P2 Ru1 117.81(9)
C25 P2 Ru1 112.99(9)
C2 C1 C5 108.0(2)
C2 C1 Fe1 69.61(13)
C5 C1 Fe1 68.50(13)
C2 C1 Ru1 97.42(14)
C5 C1 Ru1 96.54(15)
Fe1 C1 Ru1 154.47(13)
C2 C1 H1 123.0
C5 C1 H1 125.2
Fe1 C1 H1 109.9
Ru1 C1 H1 95.6
C3 C2 C1 107.4(2)
C3 C2 C12 130.3(2)
C1 C2 C12 120.2(2)
C3 C2 Fe1 69.48(14)
C1 C2 Fe1 68.85(13)
C12 C2 Fe1 139.44(17)
C2 C3 C4 108.4(2)
C2 C3 Fe1 69.74(14)
C4 C3 Fe1 69.18(14)
C2 C3 H3A 125.8
C4 C3 H3A 125.8
Fe1 C3 H3A 125.8
C5 C4 C3 109.4(2)
C5 C4 Fe1 69.12(14)
C3 C4 Fe1 69.73(14)
C5 C4 H4A 125.3
C3 C4 H4A 125.3
Fe1 C4 H4A 125.3
C4 C5 C1 106.8(2)
C4 C5 C11 130.4(2)
C1 C5 C11 120.9(2)
C4 C5 Fe1 70.00(13)
C1 C5 Fe1 69.38(13)
C11 C5 Fe1 137.43(17)
C7 C6 C10 107.6(3)
C7 C6 Fe1 69.48(15)
C10 C6 Fe1 68.99(16)
C7 C6 H6A 126.2
C10 C6 H6A 126.2
Fe1 C6 H6A 126.2
C6 C7 C8 108.6(3)
C6 C7 Fe1 70.53(15)
C8 C7 Fe1 69.51(15)
C6 C7 H7A 125.7
C8 C7 H7A 125.7
Fe1 C7 H7A 125.7
C9 C8 C7 107.6(3)
C9 C8 Fe1 69.01(15)
C7 C8 Fe1 69.90(15)
C9 C8 H8A 126.2
C7 C8 H8A 126.2
Fe1 C8 H8A 126.2
C8 C9 C10 108.4(3)
C8 C9 Fe1 70.49(16)
C10 C9 Fe1 70.41(16)
C8 C9 H9A 125.8
C10 C9 H9A 125.8
Fe1 C9 H9A 125.8
C9 C10 C6 107.8(3)
C9 C10 Fe1 68.94(15)
C6 C10 Fe1 70.43(16)
C9 C10 H10A 126.1
C6 C10 H10A 126.1
Fe1 C10 H10A 126.1
C5 C11 P1 103.24(15)
C5 C11 H11B 111.1
P1 C11 H11B 111.1
C5 C11 H11C 111.1
P1 C11 H11C 111.1
H11B C11 H11C 109.1
C2 C12 P2 103.94(16)
C2 C12 H12A 111.0
P2 C12 H12A 111.0
C2 C12 H12B 111.0
P2 C12 H12B 111.0
H12A C12 H12B 109.0
C15 C13 C16 108.7(2)
C15 C13 C14 110.3(2)
C16 C13 C14 108.0(2)
C15 C13 P1 113.18(17)
C16 C13 P1 106.89(17)
C14 C13 P1 109.58(18)
C13 C14 H14B 109.5
C13 C14 H14C 109.5
H14B C14 H14C 109.5
C13 C14 H14D 109.5
H14B C14 H14D 109.5
H14C C14 H14D 109.5
C13 C15 H15A 109.5
C13 C15 H15B 109.5
H15A C15 H15B 109.5
C13 C15 H15C 109.5
H15A C15 H15C 109.5
H15B C15 H15C 109.5
C13 C16 H16A 109.5
C13 C16 H16B 109.5
H16A C16 H16B 109.5
C13 C16 H16C 109.5
H16A C16 H16C 109.5
H16B C16 H16C 109.5
C20 C17 C19 110.0(2)
C20 C17 C18 108.9(2)
C19 C17 C18 108.9(2)
C20 C17 P1 109.73(18)
C19 C17 P1 114.43(18)
C18 C17 P1 104.71(17)
C17 C18 H18A 109.5
C17 C18 H18B 109.5
H18A C18 H18B 109.5
C17 C18 H18C 109.5
H18A C18 H18C 109.5
H18B C18 H18C 109.5
C17 C19 H19A 109.5
C17 C19 H19B 109.5
H19A C19 H19B 109.5
C17 C19 H19C 109.5
H19A C19 H19C 109.5
H19B C19 H19C 109.5
C17 C20 H20A 109.5
C17 C20 H20B 109.5
H20A C20 H20B 109.5
C17 C20 H20C 109.5
H20A C20 H20C 109.5
H20B C20 H20C 109.5
C22 C21 C24 108.8(2)
C22 C21 C23 109.9(2)
C24 C21 C23 107.9(2)
C22 C21 P2 109.42(19)
C24 C21 P2 107.24(17)
C23 C21 P2 113.46(19)
C21 C22 H22A 109.5
C21 C22 H22B 109.5
H22A C22 H22B 109.5
C21 C22 H22C 109.5
H22A C22 H22C 109.5
H22B C22 H22C 109.5
C21 C23 H23A 109.5
C21 C23 H23B 109.5
H23A C23 H23B 109.5
C21 C23 H23C 109.5
H23A C23 H23C 109.5
H23B C23 H23C 109.5
C21 C24 H24A 109.5
C21 C24 H24B 109.5
H24A C24 H24B 109.5
C21 C24 H24C 109.5
H24A C24 H24C 109.5
H24B C24 H24C 109.5
C28 C25 C27 110.3(3)
C28 C25 C26 108.3(3)
C27 C25 C26 108.6(3)
C28 C25 P2 110.7(2)
C27 C25 P2 113.6(2)
C26 C25 P2 104.97(18)
C25 C26 H26A 109.5
C25 C26 H26B 109.5
H26A C26 H26B 109.5
C25 C26 H26C 109.5
H26A C26 H26C 109.5
H26B C26 H26C 109.5
C25 C27 H27A 109.5
C25 C27 H27B 109.5
H27A C27 H27B 109.5
C25 C27 H27C 109.5
H27A C27 H27C 109.5
H27B C27 H27C 109.5
C25 C28 H28A 109.5
C25 C28 H28B 109.5
H28A C28 H28B 109.5
C25 C28 H28C 109.5
H28A C28 H28C 109.5
H28B C28 H28C 109.5
O1 C29 Ru1 179.6(3)
C38 B1 C46 108.85(18)
C38 B1 C54 112.60(17)
C46 B1 C54 112.56(18)
C38 B1 C30 109.66(18)
C46 B1 C30 111.51(17)
C54 B1 C30 101.50(17)
C31 C30 C35 116.0(2)
C31 C30 B1 125.5(2)
C35 C30 B1 118.23(19)
C30 C31 C32 122.2(2)
C30 C31 H31A 118.9
C32 C31 H31A 118.9
C33 C32 C31 120.7(2)
C33 C32 C36 120.0(2)
C31 C32 C36 119.3(2)
C34 C33 C32 118.0(2)
C34 C33 H33A 121.0
C32 C33 H33A 121.0
C33 C34 C35 120.8(2)
C33 C34 C37 120.7(2)
C35 C34 C37 118.6(2)
C34 C35 C30 122.3(2)
C34 C35 H35A 118.9
C30 C35 H35A 118.9
F2 C36 F1 105.9(2)
F2 C36 F3 106.5(2)
F1 C36 F3 106.2(2)
F2 C36 C32 112.1(2)
F1 C36 C32 113.1(2)
F3 C36 C32 112.5(2)
F4 C37 F5 107.0(2)
F4 C37 F6 106.4(2)
F5 C37 F6 104.91(19)
F4 C37 C34 113.72(19)
F5 C37 C34 112.3(2)
F6 C37 C34 111.95(19)
C39 C38 C43 115.5(2)
C39 C38 B1 123.93(19)
C43 C38 B1 120.6(2)
C38 C39 C40 122.9(2)
C38 C39 H39A 118.6
C40 C39 H39A 118.6
C41 C40 C39 120.5(2)
C41 C40 C44 120.3(2)
C39 C40 C44 119.2(2)
C40 C41 C42 117.9(2)
C40 C41 H41A 121.0
C42 C41 H41A 121.0
C43 C42 C41 121.2(2)
C43 C42 C45 120.4(2)
C41 C42 C45 118.3(2)
C42 C43 C38 121.8(2)
C42 C43 H43A 119.1
C38 C43 H43A 119.1
F8' C44 F9' 114.3(8)
F8' C44 F7 70.3(6)
F9' C44 F7 120.3(6)
F8' C44 F9 128.6(6)
F9' C44 F9 19.9(5)
F7 C44 F9 108.9(3)
F8' C44 F8 39.0(5)
F9' C44 F8 82.7(5)
F7 C44 F8 105.7(3)
F9 C44 F8 101.7(3)
F8' C44 F7' 104.7(7)
F9' C44 F7' 102.5(7)
F7 C44 F7' 34.6(4)
F9 C44 F7' 84.6(5)
F8 C44 F7' 136.4(5)
F8' C44 C40 113.0(6)
F9' C44 C40 115.1(6)
F7 C44 C40 115.8(2)
F9 C44 C40 112.6(2)
F8 C44 C40 111.1(2)
F7' C44 C40 105.6(6)
F11' C45 F12' 102.1(8)
F11' C45 F10' 102.8(9)
F12' C45 F10' 100.9(8)
F11' C45 F10 123.6(7)
F12' C45 F10 75.8(6)
F10' C45 F10 29.8(5)
F11' C45 F11 27.3(6)
F12' C45 F11 124.0(6)
F10' C45 F11 82.2(6)
F10 C45 F11 109.5(3)
F11' C45 F12 77.7(6)
F12' C45 F12 31.7(5)
F10' C45 F12 126.0(6)
F10 C45 F12 106.0(3)
F11 C45 F12 104.3(3)
F11' C45 C42 116.6(7)
F12' C45 C42 117.2(6)
F10' C45 C42 115.0(6)
F10 C45 C42 113.5(2)
F11 C45 C42 111.0(2)
F12 C45 C42 112.1(2)
C47 C46 C51 115.9(2)
C47 C46 B1 123.8(2)
C51 C46 B1 120.3(2)
C48 C47 C46 121.9(2)
C48 C47 H47A 119.0
C46 C47 H47A 119.0
C49 C48 C47 121.0(2)
C49 C48 C52 118.9(2)
C47 C48 C52 120.1(2)
C48 C49 C50 118.3(2)
C48 C49 H49A 120.9
C50 C49 H49A 120.9
C49 C50 C51 120.7(2)
C49 C50 C53 117.7(2)
C51 C50 C53 121.5(2)
C50 C51 C46 122.1(2)
C50 C51 H51A 118.9
C46 C51 H51A 118.9
F14' C52 F13' 109.1(9)
F14' C52 F15' 112.3(9)
F13' C52 F15' 95.2(8)
F14' C52 F14 79.7(7)
F13' C52 F14 35.7(5)
F15' C52 F14 125.9(6)
F14' C52 F13 127.1(7)
F13' C52 F13 71.8(6)
F15' C52 F13 24.7(5)
F14 C52 F13 105.5(3)
F14' C52 F15 30.7(6)
F13' C52 F15 127.5(7)
F15' C52 F15 84.9(6)
F14 C52 F15 107.1(3)
F13 C52 F15 105.3(3)
F14' C52 C48 113.3(7)
F13' C52 C48 115.6(7)
F15' C52 C48 110.1(6)
F14 C52 C48 112.2(2)
F13 C52 C48 112.7(2)
F15 C52 C48 113.4(2)
F17 C53 F18 106.41(19)
F17 C53 F16 106.5(2)
F18 C53 F16 106.11(19)
F17 C53 C50 112.31(19)
F18 C53 C50 113.2(2)
F16 C53 C50 111.87(19)
C55 C54 C59 115.5(2)
C55 C54 B1 125.33(19)
C59 C54 B1 118.67(19)
C54 C55 C56 121.7(2)
C54 C55 H55A 119.1
C56 C55 H55A 119.1
C57 C56 C55 121.6(2)
C57 C56 C60 119.8(2)
C55 C56 C60 118.5(2)
C56 C57 C58 117.6(2)
C56 C57 H57A 121.2
C58 C57 H57A 121.2
C59 C58 C57 121.1(2)
C59 C58 C61 119.0(2)
C57 C58 C61 119.9(2)
C58 C59 C54 122.5(2)
C58 C59 H59A 118.7
C54 C59 H59A 118.7
F20 C60 F19 107.7(2)
F20 C60 F21 105.8(2)
F19 C60 F21 105.4(2)
F20 C60 C56 113.4(2)
F19 C60 C56 112.6(2)
F21 C60 C56 111.5(2)
F24" C61 F23' 75.9(9)
F24" C61 F22 126.9(7)
F23' C61 F22 80.8(5)
F24" C61 F24' 32.0(8)
F23' C61 F24' 105.8(7)
F22 C61 F24' 121.7(6)
F24" C61 F24 49.3(8)
F23' C61 F24 120.2(5)
F22 C61 F24 111.6(4)
F24' C61 F24 17.5(7)
F24" C61 F23" 104.4(10)
F23' C61 F23" 35.2(7)
F22 C61 F23" 46.6(8)
F24' C61 F23" 126.5(9)
F24 C61 F23" 132.1(6)
F24" C61 F22' 124.3(9)
F23' C61 F22' 106.5(6)
F22 C61 F22' 27.5(5)
F24' C61 F22' 104.4(8)
F24 C61 F22' 89.9(6)
F23" C61 F22' 73.7(9)
F24" C61 F23 55.4(8)
F23' C61 F23 25.3(4)
F22 C61 F23 105.3(4)
F24' C61 F23 87.4(6)
F24 C61 F23 104.3(4)
F23" C61 F23 60.5(8)
F22' C61 F23 129.1(5)
F24" C61 F22" 105.8(10)
F23' C61 F22" 128.8(7)
F22 C61 F22" 56.8(6)
F24' C61 F22" 78.5(8)
F24 C61 F22" 62.1(7)
F23" C61 F22" 101.0(9)
F22' C61 F22" 30.0(6)
F23 C61 F22" 142.3(6)
F24" C61 C58 119.7(6)
F23' C61 C58 114.6(4)
F22 C61 C58 113.3(3)
F24' C61 C58 115.1(7)
F24 C61 C58 112.4(3)
F23" C61 C58 115.5(6)
F22' C61 C58 109.6(5)
F23 C61 C58 109.3(2)
F22" C61 C58 108.4(5)

loop_
_geom_bond_atom_site_label_1
_geom_bond_atom_site_label_2
_geom_bond_distance
Ru1 C29 1.809(3)
Ru1 C1 2.326(2)
Ru1 P1 2.3847(6)
Ru1 P2 2.3856(6)
Ru1 H1M 1.6407
Fe1 C5 2.023(2)
Fe1 C9 2.026(3)
Fe1 C4 2.034(2)
Fe1 C1 2.035(2)
Fe1 C3 2.042(3)
Fe1 C2 2.045(2)
Fe1 C10 2.046(3)
Fe1 C8 2.046(3)
Fe1 C7 2.051(3)
Fe1 C6 2.065(3)
P1 C11 1.863(2)
P1 C17 1.875(2)
P1 C13 1.877(2)
P2 C12 1.863(3)
P2 C21 1.877(3)
P2 C25 1.880(3)
O1 C29 1.161(3)
C1 C2 1.447(3)
C1 C5 1.458(3)
C1 H1 0.9127
C2 C3 1.424(4)
C2 C12 1.498(3)
C3 C4 1.431(4)
C3 H3A 1.0000
C4 C5 1.417(3)
C4 H4A 1.0000
C5 C11 1.502(3)
C6 C7 1.407(4)
C6 C10 1.425(4)
C6 H6A 1.0000
C7 C8 1.421(4)
C7 H7A 1.0000
C8 C9 1.410(4)
C8 H8A 1.0000
C9 C10 1.414(4)
C9 H9A 1.0000
C10 H10A 1.0000
C11 H11B 0.9900
C11 H11C 0.9900
C12 H12A 0.9900
C12 H12B 0.9900
C13 C15 1.525(4)
C13 C16 1.533(4)
C13 C14 1.538(4)
C14 H14B 0.9800
C14 H14C 0.9800
C14 H14D 0.9800
C15 H15A 0.9800
C15 H15B 0.9800
C15 H15C 0.9800
C16 H16A 0.9800
C16 H16B 0.9800
C16 H16C 0.9800
C17 C20 1.533(4)
C17 C19 1.535(4)
C17 C18 1.547(4)
C18 H18A 0.9800
C18 H18B 0.9800
C18 H18C 0.9800
C19 H19A 0.9800
C19 H19B 0.9800
C19 H19C 0.9800
C20 H20A 0.9800
C20 H20B 0.9800
C20 H20C 0.9800
C21 C22 1.519(4)
C21 C24 1.537(4)
C21 C23 1.537(4)
C22 H22A 0.9800
C22 H22B 0.9800
C22 H22C 0.9800
C23 H23A 0.9800
C23 H23B 0.9800
C23 H23C 0.9800
C24 H24A 0.9800
C24 H24B 0.9800
C24 H24C 0.9800
C25 C28 1.530(4)
C25 C27 1.535(4)
C25 C26 1.539(4)
C26 H26A 0.9800
C26 H26B 0.9800
C26 H26C 0.9800
C27 H27A 0.9800
C27 H27B 0.9800
C27 H27C 0.9800
C28 H28A 0.9800
C28 H28B 0.9800
C28 H28C 0.9800
B1 C38 1.637(3)
B1 C46 1.638(3)
B1 C54 1.643(3)
B1 C30 1.653(3)
F1 C36 1.336(3)
F2 C36 1.333(3)
F3 C36 1.337(3)
F4 C37 1.332(3)
F5 C37 1.343(3)
F6 C37 1.347(3)
F7 C44 1.289(3)
F8 C44 1.380(4)
F9 C44 1.352(4)
F7' C44 1.391(12)
F8' C44 1.203(12)
F9' C44 1.238(12)
F10 C45 1.311(4)
F11 C45 1.328(4)
F12 C45 1.342(3)
F10' C45 1.303(15)
F11' C45 1.238(15)
F12' C45 1.254(12)
F13 C52 1.335(4)
F14 C52 1.321(3)
F15 C52 1.345(4)
F13' C52 1.258(13)
F14' C52 1.230(14)
F15' C52 1.259(13)
F16 C53 1.345(3)
F17 C53 1.336(3)
F18 C53 1.345(3)
F19 C60 1.331(3)
F20 C60 1.326(3)
F21 C60 1.335(3)
F22 C61 1.289(4)
F23 C61 1.389(4)
F24 C61 1.333(6)
F22' C61 1.370(13)
F23' C61 1.272(9)
F24' C61 1.319(15)
F22" C61 1.436(13)
F23" C61 1.336(14)
F24" C61 1.225(14)
C30 C31 1.386(3)
C30 C35 1.400(3)
C31 C32 1.398(3)
C31 H31A 0.9500
C32 C33 1.390(3)
C32 C36 1.490(3)
C33 C34 1.381(3)
C33 H33A 0.9500
C34 C35 1.392(3)
C34 C37 1.493(3)
C35 H35A 0.9500
C38 C39 1.389(3)
C38 C43 1.417(3)
C39 C40 1.397(3)
C39 H39A 0.9500
C40 C41 1.386(3)
C40 C44 1.496(3)
C41 C42 1.392(3)
C41 H41A 0.9500
C42 C43 1.385(3)
C42 C45 1.497(3)
C43 H43A 0.9500
C46 C47 1.401(3)
C46 C51 1.405(3)
C47 C48 1.394(3)
C47 H47A 0.9500
C48 C49 1.385(3)
C48 C52 1.497(3)
C49 C50 1.388(3)
C49 H49A 0.9500
C50 C51 1.394(3)
C50 C53 1.495(3)
C51 H51A 0.9500
C54 C55 1.393(3)
C54 C59 1.412(3)
C55 C56 1.400(3)
C55 H55A 0.9500
C56 C57 1.380(3)
C56 C60 1.504(3)
C57 C58 1.388(3)
C57 H57A 0.9500
C58 C59 1.381(3)
C58 C61 1.501(3)
C59 H59A 0.9500
